data_4031866
loop_
_publ_author_name
'Zhang, Ming-Liang'
'Yue, Deng-Feng'
'Wang, Zhen-Hua'
'Luo, Yuan'
'Xu, Xiao-Ying'
'Zhang, Xiao-Mei'
'Yuan, Wei-Cheng'

_publ_section_title
;
 Organocatalytic asymmetric Henry reaction of 1H-pyrrole-2,3-diones with
 bifunctional amine-thiourea catalysts bearing multiple hydrogen-bond
 donors.
;
_journal_name_full 'Beilstein journal of organic chemistry'
_journal_page_first 295
_journal_page_last 300
_journal_paper_doi 10.3762/bjoc.12.31
_journal_volume 12
_journal_year 2016
_chemical_absolute_configuration ad
_chemical_formula_moiety 'C17 H19 Br N2 O6'
_chemical_formula_sum 'C17 H19 Br N2 O6'
_chemical_formula_weight 427.25
_chemical_name_systematic
; 
 ? 
;
_space_group_IT_number 1
_symmetry_cell_setting triclinic
_symmetry_space_group_name_Hall 'P 1'
_symmetry_space_group_name_H-M 'P 1'
_atom_sites_solution_hydrogens geom
_atom_sites_solution_primary direct
_atom_sites_solution_secondary difmap
_audit_creation_method SHELXL-97
_cell_angle_alpha 94.969(6)
_cell_angle_beta 90.378(6)
_cell_angle_gamma 103.743(6)
_cell_formula_units_Z 2
_cell_length_a 9.380(4)
_cell_length_b 9.756(4)
_cell_length_c 10.518(5)
_cell_measurement_reflns_used 3286
_cell_measurement_temperature 100(2)
_cell_measurement_theta_max 23.93
_cell_measurement_theta_min 2.71
_cell_volume 931.1(7)
_computing_cell_refinement 'Bruker SAINT'
_computing_data_collection 'Bruker APEX2'
_computing_data_reduction 'Bruker SAINT'
_computing_molecular_graphics 'Bruker SHELXTL'
_computing_publication_material 'Bruker SHELXTL'
_computing_structure_refinement 'SHELXL-97 (Sheldrick, 2008)'
_computing_structure_solution 'SHELXS-97 (Sheldrick, 2008)'
_diffrn_ambient_temperature 100(2)
_diffrn_measured_fraction_theta_full 0.984
_diffrn_measured_fraction_theta_max 0.984
_diffrn_measurement_device_type 'Bruker APEX-II CCD'
_diffrn_measurement_method '\f and \w scans'
_diffrn_radiation_monochromator graphite
_diffrn_radiation_source 'fine-focus sealed tube'
_diffrn_radiation_type MoK\a
_diffrn_radiation_wavelength 0.71073
_diffrn_reflns_av_R_equivalents 0.0527
_diffrn_reflns_av_sigmaI/netI 0.1262
_diffrn_reflns_limit_h_max 12
_diffrn_reflns_limit_h_min -12
_diffrn_reflns_limit_k_max 12
_diffrn_reflns_limit_k_min -12
_diffrn_reflns_limit_l_max 14
_diffrn_reflns_limit_l_min -13
_diffrn_reflns_number 11667
_diffrn_reflns_theta_full 28.35
_diffrn_reflns_theta_max 28.35
_diffrn_reflns_theta_min 1.94
_exptl_absorpt_coefficient_mu 2.243
_exptl_absorpt_correction_T_max 0.8961
_exptl_absorpt_correction_T_min 0.2876
_exptl_absorpt_correction_type multi-scan
_exptl_absorpt_process_details sadabs
_exptl_crystal_colour colourless
_exptl_crystal_density_diffrn 1.524
_exptl_crystal_density_method 'not measured'
_exptl_crystal_description sheet
_exptl_crystal_F_000 436
_exptl_crystal_size_max 0.74
_exptl_crystal_size_mid 0.26
_exptl_crystal_size_min 0.05
_refine_diff_density_max 2.249
_refine_diff_density_min -1.301
_refine_diff_density_rms 0.163
_refine_ls_abs_structure_details 'Flack H D (1983), Acta Cryst. A39, 876-881'
_refine_ls_abs_structure_Flack 0.054(13)
_refine_ls_extinction_method none
_refine_ls_goodness_of_fit_ref 1.004
_refine_ls_hydrogen_treatment constr
_refine_ls_matrix_type full
_refine_ls_number_parameters 476
_refine_ls_number_reflns 8465
_refine_ls_number_restraints 27
_refine_ls_restrained_S_all 1.008
_refine_ls_R_factor_all 0.1035
_refine_ls_R_factor_gt 0.0742
_refine_ls_shift/su_max 0.000
_refine_ls_shift/su_mean 0.000
_refine_ls_structure_factor_coef Fsqd
_refine_ls_weighting_details 'calc w=1/[\s^2^(Fo^2^)+(0.1165P)^2^+0.0000P] where P=(Fo^2^+2Fc^2^)/3'
_refine_ls_weighting_scheme calc
_refine_ls_wR_factor_gt 0.1870
_refine_ls_wR_factor_ref 0.2053
_reflns_number_gt 6111
_reflns_number_total 8465
_reflns_threshold_expression >2sigma(I)
_cod_data_source_file 1860-5397-12-31-S2.cif
_cod_data_source_block mo_zm12_0m
_cod_depositor_comments
;
The following automatic conversions were performed:

'_symmetry_cell_setting' value 'Triclinic' changed to 'triclinic'
according to
/usr/data/users/saulius/crontab/automatic-downloads/rss-feeds/Beilstein/lib/dictionaries/cif_core.dic
dictionary named 'cif_core.dic' version 2.4.2 from 2011-04-26.

Automatic conversion script
Id: cif_fix_values 4268 2015-11-12 08:31:59Z antanas 

 Adding full bibliography for 4031866.cif.
;
_cod_database_code 4031866

loop_
_symmetry_equiv_pos_as_xyz
'x, y, z'

loop_
_atom_site_label
_atom_site_type_symbol
_atom_site_fract_x
_atom_site_fract_y
_atom_site_fract_z
_atom_site_U_iso_or_equiv
_atom_site_adp_type
_atom_site_occupancy
_atom_site_symmetry_multiplicity
_atom_site_calc_flag
_atom_site_refinement_flags
Br1 Br 0.92095(8) 1.30047(8) 0.72640(7) 0.0346(2) Uani 1 1 d .
Br2 Br 0.24316(8) 0.58773(8) -0.09772(7) 0.0354(2) Uani 1 1 d .
O1 O 0.3625(6) 1.0633(6) 0.5671(5) 0.0228(12) Uani 1 1 d .
O2 O 0.5186(5) 0.5658(5) 0.3121(5) 0.0209(10) Uani 1 1 d .
O3 O 0.1872(6) 0.9439(6) 0.4234(5) 0.0251(11) Uani 1 1 d .
O4 O 0.3826(5) 0.7919(5) 0.2304(4) 0.0179(10) Uani 1 1 d .
H4 H 0.4703 0.8327 0.2185 0.027 Uiso 1 1 calc R
O5 O 0.2870(6) 0.5588(6) 0.5379(5) 0.0290(12) Uani 1 1 d .
O6 O 0.0542(6) 0.5209(6) 0.4886(5) 0.0270(12) Uani 1 1 d .
O7 O -0.2040(6) 0.8086(6) 0.0695(5) 0.0206(12) Uani 1 1 d .
C15 C -0.3004(11) 0.6075(10) -0.0710(9) 0.039(2) Uani 1 1 d U
H15A H -0.2543 0.6658 -0.1377 0.058 Uiso 1 1 calc R
H15B H -0.3901 0.5407 -0.1059 0.058 Uiso 1 1 calc R
H15C H -0.2322 0.5547 -0.0404 0.058 Uiso 1 1 calc R
O9 O 0.1994(5) 1.3105(5) 0.3260(5) 0.0199(10) Uani 1 1 d .
O10 O -0.3203(5) 0.9320(6) 0.2087(5) 0.0229(11) Uani 1 1 d .
O11 O -0.0400(7) 1.3246(7) 0.1107(6) 0.0349(15) Uani 1 1 d .
O12 O -0.0425(5) 1.0767(5) 0.4070(4) 0.0199(10) Uani 1 1 d .
H12 H 0.0192 1.0273 0.4114 0.030 Uiso 1 1 calc R
N1 N 0.5784(6) 0.7376(6) 0.4811(5) 0.0183(12) Uani 1 1 d .
N2 N 0.1735(6) 1.1357(6) 0.1591(5) 0.0159(11) Uani 1 1 d U
N3 N -0.1334(7) 1.3226(7) 0.1892(7) 0.0265(14) Uani 1 1 d .
O8 O -0.2271(8) 1.3889(9) 0.1879(9) 0.059(2) Uani 1 1 d .
C1 C 0.6981(8) 1.1243(8) 0.8615(7) 0.0238(15) Uani 1 1 d .
H1 H 0.7354 1.1875 0.9343 0.029 Uiso 1 1 calc R
C2 C 0.7596(8) 1.1449(9) 0.7434(8) 0.0260(16) Uani 1 1 d .
C3 C 0.7044(7) 1.0529(7) 0.6338(7) 0.0179(13) Uani 1 1 d .
H3 H 0.7487 1.0678 0.5536 0.021 Uiso 1 1 calc R
C4 C 0.5843(7) 0.9404(7) 0.6452(6) 0.0173(13) Uani 1 1 d .
C5 C 0.5182(7) 0.8491(7) 0.5288(6) 0.0160(13) Uani 1 1 d .
C6 C 0.3950(7) 0.8546(7) 0.4615(6) 0.0167(13) Uani 1 1 d .
C7 C 0.3053(8) 0.9549(7) 0.4829(7) 0.0168(13) Uani 1 1 d .
C8 C 0.2829(9) 1.1749(8) 0.5937(7) 0.0254(16) Uani 1 1 d .
H8A H 0.2878 1.2317 0.5195 0.031 Uiso 1 1 calc R
H8B H 0.1784 1.1318 0.6086 0.031 Uiso 1 1 calc R
C9 C 0.3491(8) 1.2656(8) 0.7061(7) 0.0257(16) Uani 1 1 d U
H9A H 0.3299 1.2126 0.7817 0.039 Uiso 1 1 calc R
H9B H 0.3068 1.3484 0.7167 0.039 Uiso 1 1 calc R
H9C H 0.4553 1.2969 0.6957 0.039 Uiso 1 1 calc R
C10 C 0.5797(9) 1.0081(9) 0.8709(7) 0.0257(17) Uani 1 1 d .
H10 H 0.5364 0.9923 0.9513 0.031 Uiso 1 1 calc R
C11 C 0.5239(8) 0.9148(8) 0.7644(7) 0.0216(15) Uani 1 1 d .
H11 H 0.4454 0.8345 0.7729 0.026 Uiso 1 1 calc R
C12 C 0.4949(7) 0.6655(7) 0.3751(6) 0.0176(13) Uani 1 1 d .
C13 C 0.3711(7) 0.7407(7) 0.3541(6) 0.0134(12) Uani 1 1 d .
C14 C 0.2228(8) 0.6347(8) 0.3459(7) 0.0207(15) Uani 1 1 d .
H14A H 0.1461 0.6837 0.3240 0.025 Uiso 1 1 calc R
H14B H 0.2237 0.5600 0.2762 0.025 Uiso 1 1 calc R
N4 N 0.1841(7) 0.5672(7) 0.4666(6) 0.0197(13) Uani 1 1 d .
C16 C 0.7100(8) 0.6990(8) 0.5309(8) 0.0239(15) Uani 1 1 d .
H16 H 0.7469 0.7646 0.6088 0.029 Uiso 1 1 calc R
C17 C 0.8294(8) 0.7208(10) 0.4344(9) 0.035(2) Uani 1 1 d .
H17A H 0.8029 0.6473 0.3629 0.053 Uiso 1 1 calc R
H17B H 0.9220 0.7149 0.4746 0.053 Uiso 1 1 calc R
H17C H 0.8408 0.8143 0.4028 0.053 Uiso 1 1 calc R
C18 C 0.6688(9) 0.5481(9) 0.5713(8) 0.0314(18) Uani 1 1 d .
H18A H 0.5904 0.5402 0.6333 0.047 Uiso 1 1 calc R
H18B H 0.7549 0.5260 0.6102 0.047 Uiso 1 1 calc R
H18C H 0.6346 0.4812 0.4962 0.047 Uiso 1 1 calc R
C19 C 0.1028(8) 0.7648(9) -0.2271(7) 0.0286(17) Uani 1 1 d .
H19 H 0.1081 0.7020 -0.3003 0.034 Uiso 1 1 calc R
C20 C 0.0416(9) 0.8817(9) -0.2383(7) 0.0269(16) Uani 1 1 d .
H20 H 0.0087 0.9014 -0.3189 0.032 Uiso 1 1 calc R
C21 C 0.0304(8) 0.9684(8) -0.1273(7) 0.0236(15) Uani 1 1 d .
H21 H -0.0114 1.0474 -0.1330 0.028 Uiso 1 1 calc R
C22 C 0.0780(7) 0.9419(7) -0.0115(6) 0.0174(13) Uani 1 1 d U
C23 C 0.0552(7) 1.0271(7) 0.1062(6) 0.0144(12) Uani 1 1 d .
C24 C -0.0673(7) 1.0213(7) 0.1758(7) 0.0183(13) Uani 1 1 d .
C25 C -0.2091(8) 0.9197(7) 0.1538(7) 0.0165(13) Uani 1 1 d .
C26 C -0.3385(8) 0.7013(8) 0.0382(7) 0.0250(16) Uani 1 1 d .
H26A H -0.4180 0.7450 0.0124 0.030 Uiso 1 1 calc R
H26B H -0.3706 0.6465 0.1122 0.030 Uiso 1 1 calc R
C27 C 0.1547(8) 0.7414(8) -0.1113(7) 0.0219(14) Uani 1 1 d .
C28 C 0.1440(8) 0.8273(7) -0.0018(7) 0.0207(14) Uani 1 1 d .
H28 H 0.1804 0.8096 0.0781 0.025 Uiso 1 1 calc R
C29 C 0.3215(7) 1.1757(8) 0.1069(7) 0.0217(15) Uani 1 1 d .
H29 H 0.3267 1.1069 0.0318 0.026 Uiso 1 1 calc R
C30 C 0.3493(9) 1.3205(9) 0.0615(8) 0.0284(17) Uani 1 1 d .
H30A H 0.2650 1.3280 0.0094 0.043 Uiso 1 1 calc R
H30B H 0.4376 1.3370 0.0103 0.043 Uiso 1 1 calc R
H30C H 0.3635 1.3914 0.1353 0.043 Uiso 1 1 calc R
C31 C 0.4365(8) 1.1640(9) 0.2080(8) 0.0291(17) Uani 1 1 d .
H31A H 0.4436 1.2399 0.2769 0.044 Uiso 1 1 calc R
H31B H 0.5322 1.1727 0.1685 0.044 Uiso 1 1 calc R
H31C H 0.4068 1.0719 0.2430 0.044 Uiso 1 1 calc R
C32 C 0.1260(7) 1.2101(7) 0.2626(6) 0.0134(12) Uani 1 1 d .
C33 C -0.0350(7) 1.1327(7) 0.2859(6) 0.0156(13) Uani 1 1 d .
C34 C -0.1325(8) 1.2361(8) 0.2998(7) 0.0193(14) Uani 1 1 d .
H34A H -0.2343 1.1823 0.3126 0.023 Uiso 1 1 calc R
H34B H -0.1004 1.3012 0.3776 0.023 Uiso 1 1 calc R

loop_
_atom_site_aniso_label
_atom_site_aniso_U_11
_atom_site_aniso_U_22
_atom_site_aniso_U_33
_atom_site_aniso_U_23
_atom_site_aniso_U_13
_atom_site_aniso_U_12
Br1 0.0219(4) 0.0298(5) 0.0469(5) -0.0038(4) -0.0073(4) -0.0013(3)
Br2 0.0327(5) 0.0282(5) 0.0464(5) -0.0103(4) 0.0012(4) 0.0141(4)
O1 0.022(3) 0.019(3) 0.027(3) -0.012(2) -0.014(2) 0.010(2)
O2 0.017(2) 0.023(3) 0.022(2) -0.0067(19) 0.0001(19) 0.008(2)
O3 0.017(3) 0.028(3) 0.030(3) -0.010(2) -0.011(2) 0.010(2)
O4 0.010(2) 0.029(3) 0.014(2) 0.0019(19) -0.0017(18) 0.004(2)
O5 0.026(3) 0.037(3) 0.020(3) -0.002(2) -0.006(2) 0.001(2)
O6 0.015(2) 0.031(3) 0.034(3) 0.002(2) 0.017(2) 0.004(2)
O7 0.013(3) 0.020(3) 0.025(3) -0.009(2) 0.004(2) -0.002(2)
C15 0.039(3) 0.032(3) 0.039(3) -0.005(2) 0.014(2) 0.000(2)
O9 0.012(2) 0.023(3) 0.024(2) -0.006(2) -0.0031(19) 0.0058(19)
O10 0.010(2) 0.033(3) 0.025(3) -0.004(2) 0.0037(19) 0.006(2)
O11 0.035(4) 0.053(4) 0.023(3) 0.011(3) 0.008(3) 0.022(3)
O12 0.012(2) 0.028(3) 0.022(2) -0.001(2) 0.0011(18) 0.0100(19)
N1 0.011(3) 0.021(3) 0.023(3) -0.005(2) -0.003(2) 0.007(2)
N2 0.009(2) 0.017(2) 0.021(2) -0.0051(17) 0.0034(17) 0.0052(17)
N3 0.013(3) 0.025(3) 0.042(4) -0.009(3) -0.004(3) 0.011(2)
O8 0.035(4) 0.065(5) 0.097(6) 0.041(5) 0.020(4) 0.037(4)
C1 0.016(3) 0.033(4) 0.021(3) -0.006(3) -0.002(3) 0.006(3)
C2 0.013(3) 0.035(4) 0.032(4) -0.006(3) -0.005(3) 0.011(3)
C3 0.011(3) 0.016(3) 0.024(3) -0.004(3) 0.004(3) 0.002(2)
C4 0.010(3) 0.024(3) 0.019(3) -0.002(3) -0.002(2) 0.006(2)
C5 0.005(3) 0.021(3) 0.022(3) -0.004(3) 0.000(2) 0.004(2)
C6 0.011(3) 0.020(3) 0.021(3) -0.003(3) -0.001(2) 0.008(2)
C7 0.010(3) 0.016(3) 0.026(3) -0.002(3) -0.001(3) 0.009(3)
C8 0.025(4) 0.023(4) 0.031(4) -0.008(3) -0.008(3) 0.014(3)
C9 0.022(3) 0.028(3) 0.024(2) -0.013(2) 0.006(2) 0.006(2)
C10 0.021(4) 0.037(4) 0.015(3) -0.008(3) 0.006(3) 0.002(3)
C11 0.009(3) 0.029(4) 0.026(4) -0.002(3) 0.003(3) 0.005(3)
C12 0.010(3) 0.024(3) 0.017(3) -0.001(3) -0.001(2) 0.002(3)
C13 0.012(3) 0.015(3) 0.012(3) -0.006(2) -0.004(2) 0.003(2)
C14 0.015(3) 0.021(4) 0.024(4) -0.001(3) -0.001(3) 0.000(3)
N4 0.020(3) 0.022(3) 0.016(3) -0.004(2) 0.008(2) 0.004(2)
C16 0.018(3) 0.018(3) 0.038(4) -0.007(3) -0.004(3) 0.010(3)
C17 0.011(4) 0.040(5) 0.057(6) -0.004(4) -0.008(4) 0.013(3)
C18 0.029(4) 0.037(5) 0.031(4) 0.006(3) 0.007(3) 0.012(4)
C19 0.018(4) 0.044(5) 0.019(4) -0.010(3) 0.004(3) 0.004(3)
C20 0.022(4) 0.041(5) 0.017(3) 0.005(3) 0.000(3) 0.006(3)
C21 0.016(3) 0.029(4) 0.026(4) -0.002(3) 0.002(3) 0.008(3)
C22 0.012(2) 0.024(2) 0.015(2) -0.0040(19) 0.0029(19) 0.0039(19)
C23 0.010(3) 0.015(3) 0.017(3) -0.005(2) -0.003(2) 0.004(2)
C24 0.008(3) 0.021(3) 0.025(3) -0.005(3) -0.005(2) 0.004(3)
C25 0.010(3) 0.020(3) 0.019(3) 0.002(2) 0.004(3) 0.001(3)
C26 0.020(4) 0.023(4) 0.025(4) -0.005(3) 0.004(3) -0.006(3)
C27 0.016(3) 0.022(3) 0.028(4) 0.000(3) 0.004(3) 0.005(3)
C28 0.017(3) 0.023(4) 0.018(3) -0.006(3) -0.004(3) 0.001(3)
C29 0.011(3) 0.028(4) 0.022(4) -0.007(3) 0.000(3) 0.000(3)
C30 0.022(4) 0.036(4) 0.026(4) 0.001(3) 0.004(3) 0.004(3)
C31 0.014(4) 0.038(4) 0.037(4) 0.006(3) 0.006(3) 0.009(3)
C32 0.007(3) 0.018(3) 0.016(3) -0.005(2) 0.002(2) 0.007(2)
C33 0.010(3) 0.021(3) 0.018(3) -0.004(2) 0.001(2) 0.009(2)
C34 0.012(3) 0.027(4) 0.022(3) -0.001(3) 0.004(3) 0.011(3)

loop_
_atom_type_symbol
_atom_type_description
_atom_type_scat_dispersion_real
_atom_type_scat_dispersion_imag
_atom_type_scat_source
C C 0.0033 0.0016 'International Tables Vol C Tables 4.2.6.8 and 6.1.1.4'
H H 0.0000 0.0000 'International Tables Vol C Tables 4.2.6.8 and 6.1.1.4'
N N 0.0061 0.0033 'International Tables Vol C Tables 4.2.6.8 and 6.1.1.4'
O O 0.0106 0.0060 'International Tables Vol C Tables 4.2.6.8 and 6.1.1.4'
Br Br -0.2901 2.4595 'International Tables Vol C Tables 4.2.6.8 and 6.1.1.4'

loop_
_geom_angle_atom_site_label_1
_geom_angle_atom_site_label_2
_geom_angle_atom_site_label_3
_geom_angle
C7 O1 C8 118.9(6)
C13 O4 H4 109.5
C25 O7 C26 118.6(6)
C26 C15 H15A 109.5
C26 C15 H15B 109.5
H15A C15 H15B 109.5
C26 C15 H15C 109.5
H15A C15 H15C 109.5
H15B C15 H15C 109.5
C33 O12 H12 109.5
C12 N1 C5 109.2(5)
C12 N1 C16 123.7(6)
C5 N1 C16 127.1(6)
C32 N2 C23 109.7(5)
C32 N2 C29 123.9(5)
C23 N2 C29 126.1(5)
O11 N3 O8 125.0(8)
O11 N3 C34 118.5(6)
O8 N3 C34 116.4(7)
C2 C1 C10 118.3(7)
C2 C1 H1 120.8
C10 C1 H1 120.8
C1 C2 C3 121.6(7)
C1 C2 Br1 119.8(6)
C3 C2 Br1 118.6(6)
C4 C3 C2 118.9(7)
C4 C3 H3 120.6
C2 C3 H3 120.6
C3 C4 C11 120.4(6)
C3 C4 C5 119.4(6)
C11 C4 C5 120.2(6)
C6 C5 N1 112.4(6)
C6 C5 C4 127.5(6)
N1 C5 C4 120.0(6)
C5 C6 C7 127.7(6)
C5 C6 C13 107.8(6)
C7 C6 C13 124.4(6)
O3 C7 O1 122.9(6)
O3 C7 C6 122.9(6)
O1 C7 C6 114.1(6)
C9 C8 O1 109.1(6)
C9 C8 H8A 109.9
O1 C8 H8A 109.9
C9 C8 H8B 109.9
O1 C8 H8B 109.9
H8A C8 H8B 108.3
C8 C9 H9A 109.5
C8 C9 H9B 109.5
H9A C9 H9B 109.5
C8 C9 H9C 109.5
H9A C9 H9C 109.5
H9B C9 H9C 109.5
C11 C10 C1 121.3(7)
C11 C10 H10 119.4
C1 C10 H10 119.4
C10 C11 C4 119.5(7)
C10 C11 H11 120.3
C4 C11 H11 120.3
O2 C12 N1 125.6(6)
O2 C12 C13 127.3(6)
N1 C12 C13 107.1(5)
O4 C13 C6 114.0(5)
O4 C13 C14 102.9(5)
C6 C13 C14 116.7(6)
O4 C13 C12 109.4(5)
C6 C13 C12 103.4(5)
C14 C13 C12 110.5(6)
N4 C14 C13 113.1(6)
N4 C14 H14A 109.0
C13 C14 H14A 109.0
N4 C14 H14B 109.0
C13 C14 H14B 109.0
H14A C14 H14B 107.8
O6 N4 O5 124.0(6)
O6 N4 C14 118.7(6)
O5 N4 C14 117.2(6)
N1 C16 C17 110.2(6)
N1 C16 C18 110.0(6)
C17 C16 C18 113.2(6)
N1 C16 H16 107.7
C17 C16 H16 107.7
C18 C16 H16 107.7
C16 C17 H17A 109.5
C16 C17 H17B 109.5
H17A C17 H17B 109.5
C16 C17 H17C 109.5
H17A C17 H17C 109.5
H17B C17 H17C 109.5
C16 C18 H18A 109.5
C16 C18 H18B 109.5
H18A C18 H18B 109.5
C16 C18 H18C 109.5
H18A C18 H18C 109.5
H18B C18 H18C 109.5
C27 C19 C20 120.1(7)
C27 C19 H19 119.9
C20 C19 H19 119.9
C21 C20 C19 118.1(7)
C21 C20 H20 120.9
C19 C20 H20 120.9
C22 C21 C20 121.5(7)
C22 C21 H21 119.3
C20 C21 H21 119.3
C21 C22 C28 120.0(6)
C21 C22 C23 121.0(6)
C28 C22 C23 118.9(6)
C24 C23 N2 111.0(5)
C24 C23 C22 130.2(6)
N2 C23 C22 118.8(6)
C23 C24 C25 126.8(6)
C23 C24 C33 109.7(6)
C25 C24 C33 123.4(6)
O10 C25 O7 123.3(6)
O10 C25 C24 123.3(6)
O7 C25 C24 113.3(6)
O7 C26 C15 104.9(6)
O7 C26 H26A 110.8
C15 C26 H26A 110.8
O7 C26 H26B 110.8
C15 C26 H26B 110.8
H26A C26 H26B 108.8
C19 C27 C28 121.6(7)
C19 C27 Br2 120.0(6)
C28 C27 Br2 118.4(6)
C27 C28 C22 118.6(6)
C27 C28 H28 120.7
C22 C28 H28 120.7
N2 C29 C30 110.6(6)
N2 C29 C31 109.5(6)
C30 C29 C31 112.4(6)
N2 C29 H29 108.1
C30 C29 H29 108.1
C31 C29 H29 108.1
C29 C30 H30A 109.5
C29 C30 H30B 109.5
H30A C30 H30B 109.5
C29 C30 H30C 109.5
H30A C30 H30C 109.5
H30B C30 H30C 109.5
C29 C31 H31A 109.5
C29 C31 H31B 109.5
H31A C31 H31B 109.5
C29 C31 H31C 109.5
H31A C31 H31C 109.5
H31B C31 H31C 109.5
O9 C32 N2 125.9(6)
O9 C32 C33 126.7(6)
N2 C32 C33 107.2(5)
O12 C33 C24 113.5(6)
O12 C33 C34 103.4(5)
C24 C33 C34 117.5(6)
O12 C33 C32 109.3(5)
C24 C33 C32 102.1(5)
C34 C33 C32 111.1(6)
N3 C34 C33 115.0(6)
N3 C34 H34A 108.5
C33 C34 H34A 108.5
N3 C34 H34B 108.5
C33 C34 H34B 108.5
H34A C34 H34B 107.5

loop_
_geom_bond_atom_site_label_1
_geom_bond_atom_site_label_2
_geom_bond_distance
Br1 C2 1.894(8)
Br2 C27 1.893(7)
O1 C7 1.324(9)
O1 C8 1.469(9)
O2 C12 1.195(8)
O3 C7 1.247(8)
O4 C13 1.430(8)
O4 H4 0.8400
O5 N4 1.240(8)
O6 N4 1.226(8)
O7 C25 1.349(9)
O7 C26 1.450(9)
C15 C26 1.504(11)
C15 H15A 0.9800
C15 H15B 0.9800
C15 H15C 0.9800
O9 C32 1.199(8)
O10 C25 1.221(9)
O11 N3 1.205(9)
O12 C33 1.425(8)
O12 H12 0.8400
N1 C12 1.393(8)
N1 C5 1.399(8)
N1 C16 1.478(9)
N2 C32 1.391(8)
N2 C23 1.412(8)
N2 C29 1.474(9)
N3 O8 1.209(9)
N3 C34 1.497(10)
C1 C2 1.383(11)
C1 C10 1.396(11)
C1 H1 0.9500
C2 C3 1.413(10)
C3 C4 1.387(9)
C3 H3 0.9500
C4 C11 1.397(10)
C4 C5 1.489(9)
C5 C6 1.365(9)
C6 C7 1.440(9)
C6 C13 1.490(9)
C8 C9 1.454(10)
C8 H8A 0.9900
C8 H8B 0.9900
C9 H9A 0.9800
C9 H9B 0.9800
C9 H9C 0.9800
C10 C11 1.395(10)
C10 H10 0.9500
C11 H11 0.9500
C12 C13 1.538(9)
C13 C14 1.520(9)
C14 N4 1.489(10)
C14 H14A 0.9900
C14 H14B 0.9900
C16 C17 1.507(12)
C16 C18 1.529(11)
C16 H16 1.0000
C17 H17A 0.9800
C17 H17B 0.9800
C17 H17C 0.9800
C18 H18A 0.9800
C18 H18B 0.9800
C18 H18C 0.9800
C19 C27 1.366(11)
C19 C20 1.407(12)
C19 H19 0.9500
C20 C21 1.400(10)
C20 H20 0.9500
C21 C22 1.362(10)
C21 H21 0.9500
C22 C28 1.411(10)
C22 C23 1.475(9)
C23 C24 1.359(10)
C24 C25 1.462(9)
C24 C33 1.494(9)
C26 H26A 0.9900
C26 H26B 0.9900
C27 C28 1.383(10)
C28 H28 0.9500
C29 C30 1.495(11)
C29 C31 1.540(11)
C29 H29 1.0000
C30 H30A 0.9800
C30 H30B 0.9800
C30 H30C 0.9800
C31 H31A 0.9800
C31 H31B 0.9800
C31 H31C 0.9800
C32 C33 1.551(9)
C33 C34 1.513(9)
C34 H34A 0.9900
C34 H34B 0.9900

loop_
_geom_hbond_atom_site_label_D
_geom_hbond_atom_site_label_H
_geom_hbond_atom_site_label_A
_geom_hbond_distance_DH
_geom_hbond_distance_HA
_geom_hbond_distance_DA
_geom_hbond_angle_DHA
_geom_hbond_site_symmetry_A
O4 H4 O10 0.84 1.98 2.818(7) 174.4 1_655
O12 H12 O3 0.84 1.95 2.777(7) 170.0 .

loop_
_geom_torsion_atom_site_label_1
_geom_torsion_atom_site_label_2
_geom_torsion_atom_site_label_3
_geom_torsion_atom_site_label_4
_geom_torsion
C10 C1 C2 C3 0.8(11)
C10 C1 C2 Br1 -179.7(6)
C1 C2 C3 C4 0.8(11)
Br1 C2 C3 C4 -178.7(5)
C2 C3 C4 C11 -3.1(10)
C2 C3 C4 C5 175.5(6)
C12 N1 C5 C6 1.2(8)
C16 N1 C5 C6 -179.3(7)
C12 N1 C5 C4 178.0(6)
C16 N1 C5 C4 -2.5(10)
C3 C4 C5 C6 -100.1(9)
C11 C4 C5 C6 78.4(10)
C3 C4 C5 N1 83.6(9)
C11 C4 C5 N1 -97.8(8)
N1 C5 C6 C7 -179.7(7)
C4 C5 C6 C7 3.8(12)
N1 C5 C6 C13 -2.5(8)
C4 C5 C6 C13 -179.0(7)
C8 O1 C7 O3 1.0(11)
C8 O1 C7 C6 178.0(7)
C5 C6 C7 O3 -173.4(7)
C13 C6 C7 O3 9.9(11)
C5 C6 C7 O1 9.6(11)
C13 C6 C7 O1 -167.1(7)
C7 O1 C8 C9 168.3(7)
C2 C1 C10 C11 -0.1(13)
C1 C10 C11 C4 -2.1(13)
C3 C4 C11 C10 3.7(11)
C5 C4 C11 C10 -174.8(8)
C5 N1 C12 O2 179.3(7)
C16 N1 C12 O2 -0.3(11)
C5 N1 C12 C13 0.6(7)
C16 N1 C12 C13 -178.9(6)
C5 C6 C13 O4 -116.0(6)
C7 C6 C13 O4 61.3(9)
C5 C6 C13 C14 124.1(7)
C7 C6 C13 C14 -58.5(9)
C5 C6 C13 C12 2.7(7)
C7 C6 C13 C12 180.0(7)
O2 C12 C13 O4 -58.8(9)
N1 C12 C13 O4 119.8(6)
O2 C12 C13 C6 179.4(7)
N1 C12 C13 C6 -2.0(7)
O2 C12 C13 C14 53.8(9)
N1 C12 C13 C14 -127.5(6)
O4 C13 C14 N4 -179.1(6)
C6 C13 C14 N4 -53.5(9)
C12 C13 C14 N4 64.2(8)
C13 C14 N4 O6 154.9(6)
C13 C14 N4 O5 -26.6(9)
C12 N1 C16 C17 64.9(9)
C5 N1 C16 C17 -114.6(8)
C12 N1 C16 C18 -60.7(9)
C5 N1 C16 C18 119.9(7)
C27 C19 C20 C21 -2.5(12)
C19 C20 C21 C22 0.4(12)
C20 C21 C22 C28 1.8(11)
C20 C21 C22 C23 -175.1(7)
C32 N2 C23 C24 -3.7(8)
C29 N2 C23 C24 -177.9(7)
C32 N2 C23 C22 175.1(6)
C29 N2 C23 C22 0.9(10)
C21 C22 C23 C24 77.8(10)
C28 C22 C23 C24 -99.1(9)
C21 C22 C23 N2 -100.7(8)
C28 C22 C23 N2 82.3(8)
N2 C23 C24 C25 -177.4(7)
C22 C23 C24 C25 4.0(12)
N2 C23 C24 C33 -0.1(8)
C22 C23 C24 C33 -178.7(7)
C26 O7 C25 O10 2.7(11)
C26 O7 C25 C24 -179.1(6)
C23 C24 C25 O10 -169.5(7)
C33 C24 C25 O10 13.5(11)
C23 C24 C25 O7 12.4(11)
C33 C24 C25 O7 -164.6(6)
C25 O7 C26 C15 171.4(7)
C20 C19 C27 C28 2.4(11)
C20 C19 C27 Br2 -177.8(6)
C19 C27 C28 C22 -0.2(11)
Br2 C27 C28 C22 -179.9(5)
C21 C22 C28 C27 -1.9(10)
C23 C22 C28 C27 175.1(6)
C32 N2 C29 C30 -60.4(8)
C23 N2 C29 C30 113.0(7)
C32 N2 C29 C31 63.9(9)
C23 N2 C29 C31 -122.6(7)
C23 N2 C32 O9 -178.2(7)
C29 N2 C32 O9 -3.9(11)
C23 N2 C32 C33 5.7(7)
C29 N2 C32 C33 -179.9(6)
C23 C24 C33 O12 -114.2(6)
C25 C24 C33 O12 63.2(8)
C23 C24 C33 C34 125.1(7)
C25 C24 C33 C34 -57.5(10)
C23 C24 C33 C32 3.3(7)
C25 C24 C33 C32 -179.3(6)
O9 C32 C33 O12 -60.9(9)
N2 C32 C33 O12 115.1(6)
O9 C32 C33 C24 178.6(7)
N2 C32 C33 C24 -5.4(7)
O9 C32 C33 C34 52.5(9)
N2 C32 C33 C34 -131.5(6)
O11 N3 C34 C33 -13.6(10)
O8 N3 C34 C33 168.5(7)
O12 C33 C34 N3 174.1(6)
C24 C33 C34 N3 -60.0(9)
C32 C33 C34 N3 57.1(7)
